data_7032137
loop_
_publ_author_name
'Smirnov, Andrey S.'
'Butukhanova, Ekaterina S.'
'Bokach, Nadezhda A.'
'Starova, Galina L.'
'Gurzhiy, Vladislav V.'
'Kuznetsov, Maxim L.'
'Kukushkin, Vadim Yu'

_publ_section_title
;
 Novel (cyanamide)Zn(II) complexes and zinc(ii)-mediated hydration of the
 cyanamide ligands.
;
_journal_issue 42
_journal_name_full 'Dalton transactions (Cambridge, England : 2003)'
_journal_page_first 15798
_journal_page_last 15811
_journal_paper_doi 10.1039/c4dt01812e
_journal_volume 43
_journal_year 2014
_chemical_formula_moiety 'C18 H34 N6 O2 Zn, 2(C F3 O3 S)'
_chemical_formula_sum 'C20 H34 F6 N6 O8 S2 Zn'
_chemical_formula_weight 730.02
_chemical_name_systematic
;
 ? 
;
_space_group_crystal_system orthorhombic
_space_group_IT_number 56
_space_group_name_Hall '-P 2ab 2ac'
_space_group_name_H-M_alt 'P c c n'
_symmetry_space_group_name_Hall '-P 2ab 2ac'
_symmetry_space_group_name_H-M 'P c c n'
_atom_sites_solution_hydrogens geom
_atom_sites_solution_primary direct
_atom_sites_solution_secondary difmap
_audit_creation_date 2013-10-24
_audit_creation_method
;
Olex2 1.2
(compiled 2013.09.17 svn.r2790 for OlexSys, GUI svn.r4601)
;
_cell_angle_alpha 90.00
_cell_angle_beta 90.00
_cell_angle_gamma 90.00
_cell_formula_units_Z 4
_cell_length_a 7.5157(2)
_cell_length_b 17.6633(6)
_cell_length_c 23.4601(9)
_cell_measurement_reflns_used 5380
_cell_measurement_temperature 100(2)
_cell_measurement_theta_max 75.5750
_cell_measurement_theta_min 3.7600
_cell_volume 3114.38(18)
_computing_cell_refinement
;
CrysAlisPro, Agilent Technologies,
Version 1.171.36.32 (release 02-08-2013 CrysAlis171 .NET)
(compiled Aug  2 2013,16:46:58)
;
_computing_data_collection
;
CrysAlisPro, Agilent Technologies,
Version 1.171.36.32 (release 02-08-2013 CrysAlis171 .NET)
(compiled Aug  2 2013,16:46:58)
;
_computing_data_reduction
;
CrysAlisPro, Agilent Technologies,
Version 1.171.36.32 (release 02-08-2013 CrysAlis171 .NET)
(compiled Aug  2 2013,16:46:58)
;
_computing_molecular_graphics
;
O. V. Dolomanov, L. J. Bourhis, R. J. Gildea, J. A. K. Howard and H. Puschmann,
OLEX2: a complete structure solution, refinement and analysis program.
J. Appl. Cryst. (2009). 42, 339-341.
;
_computing_publication_material
;
O. V. Dolomanov, L. J. Bourhis, R. J. Gildea, J. A. K. Howard and H. Puschmann,
OLEX2: a complete structure solution, refinement and analysis program.
J. Appl. Cryst. (2009). 42, 339-341.
;
_computing_structure_refinement
;
SHELX, G.M. Sheldrick, Acta Cryst.
(2008). A64, 112-122
;
_computing_structure_solution 'SHELXS-97 (Sheldrick, 2008)'
_diffrn_ambient_temperature 100(2)
_diffrn_detector_area_resol_mean 10.3829
_diffrn_measured_fraction_theta_full 0.9925
_diffrn_measured_fraction_theta_max 0.9925
_diffrn_measurement_device_type 'SuperNova, Dual, Cu at zero, Atlas'
_diffrn_measurement_method '\w scans'
_diffrn_orient_matrix_UB_11 -0.0905962000
_diffrn_orient_matrix_UB_12 0.0161991000
_diffrn_orient_matrix_UB_13 0.0576423000
_diffrn_orient_matrix_UB_21 -0.0303527000
_diffrn_orient_matrix_UB_22 0.0828316000
_diffrn_orient_matrix_UB_23 -0.0181168000
_diffrn_orient_matrix_UB_31 -0.1813281000
_diffrn_orient_matrix_UB_32 -0.0218571000
_diffrn_orient_matrix_UB_33 -0.0257960000
_diffrn_radiation_monochromator mirror
_diffrn_radiation_type 'Cu K\a'
_diffrn_radiation_wavelength 1.5418
_diffrn_reflns_av_R_equivalents 0.0579
_diffrn_reflns_av_unetI/netI 0.0276
_diffrn_reflns_limit_h_max 8
_diffrn_reflns_limit_h_min -9
_diffrn_reflns_limit_k_max 21
_diffrn_reflns_limit_k_min -21
_diffrn_reflns_limit_l_max 28
_diffrn_reflns_limit_l_min -29
_diffrn_reflns_number 19816
_diffrn_reflns_theta_full 72.50
_diffrn_reflns_theta_max 72.50
_diffrn_reflns_theta_min 3.77
_diffrn_source 'SuperNova (Cu) X-ray Source'
_exptl_absorpt_coefficient_mu 3.148
_exptl_absorpt_correction_T_max 1.00000
_exptl_absorpt_correction_T_min 0.56289
_exptl_absorpt_correction_type multi-scan
_exptl_absorpt_process_details
;
CrysAlisPro, Agilent Technologies,
Version 1.171.36.32 (release 02-08-2013 CrysAlis171 .NET)
(compiled Aug  2 2013,16:46:58)
Empirical absorption correction using spherical harmonics,
 implemented in SCALE3 ABSPACK scaling algorithm.
;
_exptl_crystal_colour 'translucent colorless'
_exptl_crystal_density_diffrn 1.557
_exptl_crystal_density_method 'not measured'
_exptl_crystal_description prism
_exptl_crystal_F_000 1504
_exptl_crystal_size_max 0.29
_exptl_crystal_size_mid 0.16
_exptl_crystal_size_min 0.07
_refine_diff_density_max 0.654
_refine_diff_density_min -0.667
_refine_diff_density_rms 0.074
_refine_ls_extinction_method none
_refine_ls_goodness_of_fit_ref 1.051
_refine_ls_hydrogen_treatment mixed
_refine_ls_matrix_type full
_refine_ls_number_parameters 243
_refine_ls_number_reflns 3097
_refine_ls_number_restraints 1
_refine_ls_restrained_S_all 1.051
_refine_ls_R_factor_all 0.0551
_refine_ls_R_factor_gt 0.0428
_refine_ls_shift/su_max 0.000
_refine_ls_shift/su_mean 0.000
_refine_ls_structure_factor_coef Fsqd
_refine_ls_weighting_details 'calc w=1/[\s^2^(Fo^2^)+(0.0520P)^2^+4.1567P] where P=(Fo^2^+2Fc^2^)/3'
_refine_ls_weighting_scheme calc
_refine_ls_wR_factor_gt 0.1067
_refine_ls_wR_factor_ref 0.1196
_reflns_number_gt 2488
_reflns_number_total 3097
_reflns_threshold_expression >2sigma(I)
_cod_data_source_file c4dt01812e2.cif
_cod_data_source_block sas_trifl_3
_cod_depositor_comments 'Adding full bibliography for 7032128--7032141.cif.'
_cod_original_cell_volume 3114.37(19)
_cod_database_code 7032137
_reflns_odcompleteness_completeness 94.90
_reflns_odcompleteness_iscentric 1
_reflns_odcompleteness_theta 80.95
_olex2_refinement_description
;
1. Fixed Uiso
 At 1.2 times of:
  All C(H,H) groups
2. Restrained distances
 C10-H10A
 0.96 with sigma of 0.02
3. Others
 Fixed Sof: C8(0.5) H8A(0.5) H8B(0.5) C9(0.5) H9A(0.5) H9B(0.5) C10(0.5)
 H10A(0.5) H10B(0.5) C11(0.5) H11A(0.5) H11B(0.5) C12(0.5) H12A(0.5) H12B(0.5)
4.a Secondary CH2 refined with riding coordinates:
 C2(H2A,H2B), C3(H3A,H3B), C4(H4A,H4B), C5(H5A,H5B), C6(H6A,H6B), C8(H8A,H8B),
 C9(H9A,H9B), C12(H12A,H12B)
;

loop_
_space_group_symop_id
_space_group_symop_operation_xyz
1 'x, y, z'
2 '-x+1/2, -y+1/2, z'
3 'x+1/2, -y, -z+1/2'
4 '-x, y+1/2, -z+1/2'
5 '-x, -y, -z'
6 'x-1/2, y-1/2, -z'
7 '-x-1/2, y, z-1/2'
8 'x, -y-1/2, z-1/2'

loop_
_atom_site_label
_atom_site_type_symbol
_atom_site_fract_x
_atom_site_fract_y
_atom_site_fract_z
_atom_site_U_iso_or_equiv
_atom_site_adp_type
_atom_site_occupancy
_atom_site_symmetry_multiplicity
_atom_site_calc_flag
_atom_site_refinement_flags
_atom_site_disorder_assembly
_atom_site_disorder_group
Zn1 Zn 0.2500 0.2500 0.26934(2) 0.02520(16) Uani 1 2 d S . .
S1 S 0.22156(9) 0.58388(4) 0.61922(3) 0.02923(18) Uani 1 1 d . . .
F1 F 0.2756(3) 0.65674(14) 0.52386(9) 0.0608(6) Uani 1 1 d . . .
F2 F 0.4061(4) 0.54856(18) 0.52958(9) 0.0980(12) Uani 1 1 d . . .
F3 F 0.1248(4) 0.55536(14) 0.51476(10) 0.0859(9) Uani 1 1 d . . .
O1 O 0.4848(3) 0.25146(14) 0.31099(9) 0.0321(4) Uani 1 1 d . . .
H1A H 0.521(6) 0.286(3) 0.3265(18) 0.067(15) Uiso 1 1 d . . .
H1B H 0.515(6) 0.215(3) 0.333(2) 0.080(16) Uiso 1 1 d . . .
O2 O 0.0612(3) 0.62827(12) 0.62579(9) 0.0393(5) Uani 1 1 d . . .
O3 O 0.3802(3) 0.61823(12) 0.64177(10) 0.0409(5) Uani 1 1 d . . .
O4 O 0.2028(3) 0.50495(12) 0.63164(11) 0.0478(6) Uani 1 1 d . . .
N1 N 0.2481(3) 0.36759(13) 0.27507(10) 0.0306(5) Uani 1 1 d . . .
N2 N 0.2356(3) 0.49683(12) 0.31253(10) 0.0307(5) Uani 1 1 d . . .
N3 N 0.2500 0.2500 0.18339(14) 0.0348(8) Uani 1 2 d S . .
N4 N 0.2500 0.2500 0.07861(16) 0.0536(12) Uani 1 2 d S . .
C1 C 0.2379(4) 0.42778(15) 0.29303(11) 0.0275(6) Uani 1 1 d . . .
C2 C 0.1380(4) 0.55739(16) 0.28235(14) 0.0353(7) Uani 1 1 d . . .
H2A H 0.0223 0.5649 0.2998 0.042 Uiso 1 1 calc R . .
H2B H 0.1203 0.5434 0.2428 0.042 Uiso 1 1 calc R . .
C3 C 0.2466(4) 0.62996(16) 0.28601(15) 0.0385(7) Uani 1 1 d . . .
H3A H 0.3554 0.6241 0.2642 0.046 Uiso 1 1 calc R . .
H3B H 0.1793 0.6713 0.2695 0.046 Uiso 1 1 calc R . .
C4 C 0.2926(4) 0.64895(16) 0.34743(15) 0.0385(7) Uani 1 1 d . . .
H4A H 0.1843 0.6601 0.3683 0.046 Uiso 1 1 calc R . .
H4B H 0.3674 0.6937 0.3483 0.046 Uiso 1 1 calc R . .
C5 C 0.3898(4) 0.58318(16) 0.37615(13) 0.0361(7) Uani 1 1 d . . .
H5A H 0.5033 0.5750 0.3575 0.043 Uiso 1 1 calc R . .
H5B H 0.4126 0.5956 0.4158 0.043 Uiso 1 1 calc R . .
C6 C 0.2791(4) 0.51147(16) 0.37282(12) 0.0339(6) Uani 1 1 d . . .
H6A H 0.3453 0.4692 0.3885 0.041 Uiso 1 1 calc R . .
H6B H 0.1706 0.5175 0.3948 0.041 Uiso 1 1 calc R . .
C7 C 0.2500 0.2500 0.13418(18) 0.0358(9) Uani 0.50 1 d P A .
C8 C 0.3434(11) 0.3293(4) 0.0528(3) 0.0381(14) Uani 0.50 1 d P A 1
H8A H 0.3231 0.3713 0.0785 0.046 Uiso 0.50 1 calc PR A 1
H8B H 0.4706 0.3224 0.0482 0.046 Uiso 0.50 1 calc PR A 1
C9 C 0.2558(9) 0.3445(4) -0.0049(3) 0.0396(14) Uani 0.50 1 d P A 1
H9A H 0.1335 0.3602 0.0011 0.048 Uiso 0.50 1 calc PR A 1
H9B H 0.3179 0.3855 -0.0239 0.048 Uiso 0.50 1 calc PR A 1
C10 C 0.2591(12) 0.2748(4) -0.0425(3) 0.0412(17) Uani 0.50 1 d PD . 1
H10A H 0.204(9) 0.285(4) -0.0789(16) 0.05(2) Uiso 0.50 1 d PD B 1
H10B H 0.396(10) 0.260(4) -0.051(3) 0.036(17) Uiso 0.50 1 d P C 1
C11 C 0.3274(13) 0.2919(5) -0.0132(4) 0.0499(18) Uani 0.50 1 d P . 2
H11A H 0.445(11) 0.281(4) -0.004(3) 0.05(2) Uiso 0.50 1 d P D 2
H11B H 0.321(11) 0.340(5) -0.035(3) 0.05(2) Uiso 0.50 1 d P E 2
C12 C 0.2438(11) 0.3088(4) 0.0438(3) 0.0403(15) Uani 0.50 1 d P A 2
H12A H 0.3053 0.3512 0.0613 0.048 Uiso 0.50 1 calc PR A 2
H12B H 0.1207 0.3235 0.0381 0.048 Uiso 0.50 1 calc PR A 2
C13 C 0.2585(5) 0.5866(2) 0.54290(14) 0.0501(9) Uani 1 1 d . . .

loop_
_atom_site_aniso_label
_atom_site_aniso_U_11
_atom_site_aniso_U_22
_atom_site_aniso_U_33
_atom_site_aniso_U_23
_atom_site_aniso_U_13
_atom_site_aniso_U_12
Zn1 0.0321(3) 0.0220(3) 0.0214(3) 0.000 0.000 -0.0007(2)
S1 0.0337(4) 0.0255(3) 0.0285(3) -0.0044(3) -0.0002(3) 0.0012(3)
F1 0.0618(14) 0.0736(16) 0.0469(12) 0.0236(10) 0.0120(10) 0.0198(12)
F2 0.119(2) 0.138(3) 0.0377(11) -0.0003(13) 0.0150(13) 0.097(2)
F3 0.128(2) 0.0684(16) 0.0607(15) -0.0307(12) -0.0521(16) 0.0244(16)
O1 0.0367(11) 0.0259(10) 0.0336(10) 0.0004(10) -0.0079(9) -0.0013(9)
O2 0.0376(12) 0.0367(12) 0.0435(12) -0.0080(9) 0.0045(9) 0.0077(9)
O3 0.0395(12) 0.0368(11) 0.0465(12) -0.0110(10) -0.0094(10) -0.0029(10)
O4 0.0468(13) 0.0258(11) 0.0709(17) 0.0069(10) -0.0025(12) -0.0017(10)
N1 0.0352(13) 0.0261(12) 0.0305(12) 0.0016(9) -0.0020(10) -0.0008(10)
N2 0.0400(13) 0.0207(11) 0.0313(12) 0.0033(9) -0.0052(10) 0.0016(10)
N3 0.049(2) 0.0329(17) 0.0231(16) 0.000 0.000 -0.0003(16)
N4 0.051(2) 0.086(3) 0.0235(18) 0.000 0.000 0.014(2)
C1 0.0304(13) 0.0239(13) 0.0281(13) 0.0044(11) 0.0005(11) -0.0014(11)
C2 0.0400(16) 0.0236(14) 0.0424(16) 0.0092(12) -0.0072(13) 0.0029(12)
C3 0.0418(17) 0.0228(14) 0.0508(18) 0.0095(13) -0.0060(14) -0.0015(12)
C4 0.0394(17) 0.0232(13) 0.0528(19) 0.0015(13) 0.0001(14) -0.0002(12)
C5 0.0412(17) 0.0301(15) 0.0369(16) -0.0033(12) -0.0040(13) 0.0019(13)
C6 0.0468(17) 0.0264(14) 0.0285(14) 0.0028(11) -0.0017(12) 0.0055(13)
C7 0.035(2) 0.041(2) 0.032(2) 0.000 0.000 0.0065(19)
C8 0.054(4) 0.032(3) 0.028(3) 0.003(3) -0.007(3) -0.009(3)
C9 0.041(3) 0.043(4) 0.035(3) 0.008(3) 0.004(3) 0.010(3)
C10 0.048(4) 0.056(5) 0.019(3) 0.001(2) -0.002(3) 0.002(5)
C11 0.061(5) 0.056(5) 0.033(4) 0.008(4) 0.007(4) -0.015(4)
C12 0.063(5) 0.032(3) 0.027(3) 0.003(3) -0.008(3) -0.005(3)
C13 0.066(2) 0.055(2) 0.0293(16) -0.0091(15) -0.0019(15) 0.0295(19)

loop_
_atom_type_symbol
_atom_type_description
_atom_type_scat_dispersion_real
_atom_type_scat_dispersion_imag
_atom_type_scat_source
C C 0.0181 0.0091 'International Tables Vol C Tables 4.2.6.8 and 6.1.1.4'
N N 0.0311 0.0180 'International Tables Vol C Tables 4.2.6.8 and 6.1.1.4'
O O 0.0492 0.0322 'International Tables Vol C Tables 4.2.6.8 and 6.1.1.4'
Zn Zn -1.5491 0.6778 'International Tables Vol C Tables 4.2.6.8 and 6.1.1.4'
S S 0.3331 0.5567 'International Tables Vol C Tables 4.2.6.8 and 6.1.1.4'
F F 0.0727 0.0534 'International Tables Vol C Tables 4.2.6.8 and 6.1.1.4'
H H 0.0000 0.0000 'International Tables Vol C Tables 4.2.6.8 and 6.1.1.4'

loop_
_geom_angle_atom_site_label_1
_geom_angle_atom_site_label_2
_geom_angle_atom_site_label_3
_geom_angle
_geom_angle_site_symmetry_1
_geom_angle_site_symmetry_3
O1 Zn1 O1 122.06(12) . 2
O1 Zn1 N1 87.82(9) 2 2
O1 Zn1 N1 87.82(9) . .
O1 Zn1 N1 88.59(10) 2 .
O1 Zn1 N1 88.60(10) . 2
N1 Zn1 N1 172.60(13) 2 .
N3 Zn1 O1 118.97(6) . .
N3 Zn1 O1 118.97(6) . 2
N3 Zn1 N1 93.70(6) . 2
N3 Zn1 N1 93.70(6) . .
O2 S1 C13 102.62(14) . .
O3 S1 O2 115.01(13) . .
O3 S1 C13 103.02(17) . .
O4 S1 O2 115.10(14) . .
O4 S1 O3 114.69(14) . .
O4 S1 C13 104.02(17) . .
Zn1 O1 H1A 124(3) . .
Zn1 O1 H1B 121(3) . .
H1A O1 H1B 103(4) . .
C1 N1 Zn1 161.8(2) . .
C1 N2 C2 121.1(2) . .
C1 N2 C6 119.9(2) . .
C6 N2 C2 116.3(2) . .
C7 N3 Zn1 180.0 . .
C7 N4 C8 111.2(3) . 2
C7 N4 C8 111.2(3) . .
C7 N4 C12 128.1(3) . 2
C7 N4 C12 128.1(3) . .
C8 N4 C8 137.7(5) . 2
C12 N4 C8 30.3(4) 2 2
C12 N4 C8 114.7(5) . 2
C12 N4 C8 30.3(4) . .
C12 N4 C8 114.7(5) 2 .
C12 N4 C12 103.7(6) 2 .
N1 C1 N2 176.8(3) . .
N2 C2 H2A 110.0 . .
N2 C2 H2B 110.0 . .
N2 C2 C3 108.4(2) . .
H2A C2 H2B 108.4 . .
C3 C2 H2A 110.0 . .
C3 C2 H2B 110.0 . .
C2 C3 H3A 109.4 . .
C2 C3 H3B 109.4 . .
H3A C3 H3B 108.0 . .
C4 C3 C2 111.2(3) . .
C4 C3 H3A 109.4 . .
C4 C3 H3B 109.4 . .
C3 C4 H4A 109.4 . .
C3 C4 H4B 109.4 . .
C3 C4 C5 111.0(2) . .
H4A C4 H4B 108.0 . .
C5 C4 H4A 109.4 . .
C5 C4 H4B 109.4 . .
C4 C5 H5A 109.6 . .
C4 C5 H5B 109.6 . .
H5A C5 H5B 108.1 . .
C6 C5 C4 110.5(2) . .
C6 C5 H5A 109.6 . .
C6 C5 H5B 109.6 . .
N2 C6 C5 108.5(2) . .
N2 C6 H6A 110.0 . .
N2 C6 H6B 110.0 . .
C5 C6 H6A 110.0 . .
C5 C6 H6B 110.0 . .
H6A C6 H6B 108.4 . .
N3 C7 N4 180.0 . .
N4 C8 H8A 110.4 . .
N4 C8 H8B 110.4 . .
H8A C8 H8B 108.6 . .
C9 C8 N4 106.7(5) . .
C9 C8 H8A 110.4 . .
C9 C8 H8B 110.4 . .
C8 C9 H9A 109.3 . .
C8 C9 H9B 109.3 . .
C8 C9 H11B 118(6) . .
H9A C9 H9B 108.0 . .
H9A C9 H11B 132.9 . .
H9B C9 H11B 54.7 . .
C10 C9 C8 111.4(6) . .
C10 C9 H9A 109.3 . .
C10 C9 H9B 109.3 . .
C10 C9 H11B 56(5) . .
C9 C10 H10A 110(4) . .
C9 C10 H10B 109(4) . .
C9 C10 H11B 35(4) . .
C10 C10 C9 143.2(5) 2 .
C10 C10 H10A 97(4) 2 .
C10 C10 H10B 85(4) 2 .
C10 C10 H11B 165(4) 2 .
H10A C10 H10B 107(6) . .
H10A C10 H11B 96(6) . .
H10B C10 H11B 84(5) . .
H10B C11 H11A 71(6) . .
H10B C11 H11B 93(6) . .
C11 C11 H10B 84(3) 2 .
C11 C11 H11A 115(5) 2 .
C11 C11 H11B 130(5) 2 .
H11A C11 H11B 110(7) . .
C12 C11 H10B 162(3) . .
C12 C11 C11 84.2(5) . 2
C12 C11 H11A 103(5) . .
C12 C11 H11B 106(5) . .
N4 C12 C11 112.2(6) . .
N4 C12 H12A 109.2 . .
N4 C12 H12B 109.2 . .
C11 C12 H12A 109.2 . .
C11 C12 H12B 109.2 . .
H12A C12 H12B 107.9 . .
F1 C13 S1 111.9(2) . .
F1 C13 F2 108.2(3) . .
F2 C13 S1 110.2(2) . .
F3 C13 S1 111.5(3) . .
F3 C13 F1 107.2(3) . .
F3 C13 F2 107.7(3) . .

loop_
_geom_bond_atom_site_label_1
_geom_bond_atom_site_label_2
_geom_bond_distance
_geom_bond_site_symmetry_2
Zn1 O1 2.017(2) 2
Zn1 O1 2.017(2) .
Zn1 N1 2.081(2) .
Zn1 N1 2.081(2) 2
Zn1 N3 2.016(3) .
S1 O2 1.446(2) .
S1 O3 1.438(2) .
S1 O4 1.431(2) .
S1 C13 1.812(3) .
F1 C13 1.323(5) .
F2 C13 1.334(4) .
F3 C13 1.323(5) .
O1 H1A 0.76(5) .
O1 H1B 0.85(5) .
N1 C1 1.146(4) .
N2 C1 1.303(3) .
N2 C2 1.478(3) .
N2 C6 1.475(4) .
N3 C7 1.155(5) .
N4 C7 1.304(6) .
N4 C8 1.679(7) .
N4 C8 1.679(7) 2
N4 C12 1.322(7) 2
N4 C12 1.322(7) .
C2 H2A 0.9700 .
C2 H2B 0.9700 .
C2 C3 1.522(4) .
C3 H3A 0.9700 .
C3 H3B 0.9700 .
C3 C4 1.519(5) .
C4 H4A 0.9700 .
C4 H4B 0.9700 .
C4 C5 1.529(4) .
C5 H5A 0.9700 .
C5 H5B 0.9700 .
C5 C6 1.518(4) .
C6 H6A 0.9700 .
C6 H6B 0.9700 .
C8 H8A 0.9700 .
C8 H8B 0.9700 .
C8 C9 1.528(9) .
C9 H9A 0.9700 .
C9 H9B 0.9700 .
C9 C10 1.515(10) .
C9 H11B 0.87(8) .
C10 C10 0.886(14) 2
C10 H10A 0.97(2) .
C10 H10B 1.08(7) .
C10 H11B 1.25(8) .
C11 H10B 1.17(7) .
C11 C11 1.883(17) 2
C11 H11A 0.93(8) .
C11 H11B 0.99(8) .
C11 C12 1.509(10) .
C12 H12A 0.9700 .
C12 H12B 0.9700 .

loop_
_geom_torsion_atom_site_label_1
_geom_torsion_atom_site_label_2
_geom_torsion_atom_site_label_3
_geom_torsion_atom_site_label_4
_geom_torsion
_geom_torsion_site_symmetry_1
_geom_torsion_site_symmetry_4
Zn1 N1 C1 N2 120(5) . .
Zn1 N3 C7 N4 0(100) . .
O1 Zn1 N1 C1 -72.2(7) . .
O1 Zn1 N1 C1 50.0(7) 2 .
O1 Zn1 N3 C7 -80(100) 2 .
O1 Zn1 N3 C7 100(96) . .
O2 S1 C13 F1 58.6(3) . .
O2 S1 C13 F2 179.0(3) . .
O2 S1 C13 F3 -61.5(3) . .
O3 S1 C13 F1 -61.2(3) . .
O3 S1 C13 F2 59.2(3) . .
O3 S1 C13 F3 178.7(2) . .
O4 S1 C13 F1 178.8(3) . .
O4 S1 C13 F2 -60.8(3) . .
O4 S1 C13 F3 58.8(3) . .
N1 Zn1 N1 C1 -11.1(7) 2 .
N1 Zn1 N3 C7 10(96) 2 .
N1 Zn1 N3 C7 -170(100) . .
N2 C2 C3 C4 -53.8(3) . .
N3 Zn1 N1 C1 168.9(7) . .
N4 C8 C9 C10 -50.7(7) . .
C1 N2 C2 C3 -141.7(3) . .
C1 N2 C6 C5 140.5(3) . .
C2 N2 C1 N1 106(5) . .
C2 N2 C6 C5 -58.2(3) . .
C2 C3 C4 C5 55.8(4) . .
C3 C4 C5 C6 -56.4(3) . .
C4 C5 C6 N2 55.3(3) . .
C6 N2 C1 N1 -94(5) . .
C6 N2 C2 C3 57.2(3) . .
C7 N4 C8 C9 -151.0(4) . .
C7 N4 C12 C11 153.9(5) . .
C8 N4 C7 N3 -157(100) 2 .
C8 N4 C7 N3 23(84) . .
C8 N4 C8 C9 29.0(4) 2 .
C8 N4 C12 C11 89.6(10) . .
C8 N4 C12 C11 -56.1(7) 2 .
C8 C9 C10 C10 44(3) . 2
C11 C11 C12 N4 52.7(8) 2 .
C12 N4 C7 N3 174(100) 2 .
C12 N4 C7 N3 -6(84) . .
C12 N4 C8 C9 53.9(7) 2 .
C12 N4 C8 C9 -20.5(7) . .
C12 N4 C12 C11 -26.1(5) 2 .
